data_1568519
loop_
_publ_author_name
'Hauser, Adrian'
'M\"unzfeld, Luca'
'Schlittenhardt, S\"oren'
'K\"oppe, Ralf'
'Uhlmann, Cedric'
'Rauska, Ulf-Christian'
'Ruben, Mario'
'Roesky, Peter W.'

_publ_section_title
;
 Molecular cyclo-P3 complexes of the rare-earth elements via a one-pot
 reaction and selective reduction
;
_journal_issue 8
_journal_name_full 'Chemical Science'
_journal_page_first 2149
_journal_page_last 2158
_journal_paper_doi 10.1039/D2SC06730G
_journal_volume 14
_journal_year 2023
_chemical_formula_moiety 'C110 H156 N4 O6 P4 Yb2, C4 H8 O'
_chemical_formula_sum 'C114 H164 N4 O7 P4 Yb2'
_chemical_formula_weight 2172.44
_space_group_crystal_system orthorhombic
_space_group_IT_number 50
_space_group_name_Hall '-P 2ab 2b'
_space_group_name_H-M_alt 'P b a n :2'
_atom_sites_solution_hydrogens geom
_atom_sites_solution_primary dual
_audit_creation_date 2022-07-05
_audit_creation_method
;
Olex2 1.3
(compiled 2020.11.12 svn.r5f609507 for OlexSys, GUI svn.r6408)
;
_audit_update_record
;
2022-12-02 deposited with the CCDC.	2023-02-03 downloaded from the CCDC.
;
_cell_angle_alpha 90
_cell_angle_beta 90
_cell_angle_gamma 90
_cell_formula_units_Z 2
_cell_length_a 32.1927(9)
_cell_length_b 12.2887(4)
_cell_length_c 14.1317(6)
_cell_measurement_reflns_used 24165
_cell_measurement_temperature 100
_cell_measurement_theta_max 27.59
_cell_measurement_theta_min 2.88
_cell_volume 5590.6(3)
_computing_cell_refinement 'X-Area Recipe 1.33.0.0 (STOE, 2015)'
_computing_data_collection 'X-Area Pilatus3_SV 1.31.150.0 (STOE, 2018)'
_computing_data_reduction
;
X-Area Integrate 1.73.1.0 (STOE, 2018)
X-Area LANA 1.73.2.0 (STOE, 2018)
;
_computing_molecular_graphics 'Olex2 1.3 (Dolomanov et al., 2009)'
_computing_publication_material 'Olex2 1.3 (Dolomanov et al., 2009)'
_computing_structure_refinement 'SHELXL 2018/3 (Sheldrick, 2015)'
_computing_structure_solution 'SHELXT  (Sheldrick, 2015)'
_diffrn_ambient_temperature 100
_diffrn_detector 'EIGER2 1M CDTE'
_diffrn_detector_area_resol_mean 13.33
_diffrn_measured_fraction_theta_full 0.998
_diffrn_measured_fraction_theta_max 0.961
_diffrn_measurement_details '840 frames, detector distance = 100 mm'
_diffrn_measurement_device 'Eulerian 4-circle diffractometer'
_diffrn_measurement_device_type 'STOE STADIVARI'
_diffrn_measurement_method 'rotation method, \w scans'
_diffrn_radiation_collimation '1.2 0.6 mm diameter'
_diffrn_radiation_monochromator 'Graded multilayer mirror'
_diffrn_radiation_polarisn_norm 270
_diffrn_radiation_probe x-ray
_diffrn_radiation_type 'Mo K\a'
_diffrn_radiation_wavelength 0.71073
_diffrn_reflns_av_R_equivalents 0.0393
_diffrn_reflns_av_unetI/netI 0.0459
_diffrn_reflns_Laue_measured_fraction_full 0.998
_diffrn_reflns_Laue_measured_fraction_max 0.961
_diffrn_reflns_limit_h_max 39
_diffrn_reflns_limit_h_min -41
_diffrn_reflns_limit_k_max 6
_diffrn_reflns_limit_k_min -16
_diffrn_reflns_limit_l_max 18
_diffrn_reflns_limit_l_min -17
_diffrn_reflns_number 32524
_diffrn_reflns_point_group_measured_fraction_full 0.998
_diffrn_reflns_point_group_measured_fraction_max 0.961
_diffrn_reflns_theta_full 25.242
_diffrn_reflns_theta_max 27.760
_diffrn_reflns_theta_min 2.903
_diffrn_source Axo_Mo
_diffrn_source_current 0.830
_diffrn_source_power 0.050
_diffrn_source_voltage 60
_exptl_absorpt_coefficient_mu 1.773
_exptl_absorpt_correction_T_max 0.8333
_exptl_absorpt_correction_T_min 0.3003
_exptl_absorpt_correction_type multi-scan
_exptl_absorpt_process_details
;
STOE X-Red32, absorption correction by Gaussian integration, analogous to
P. Coppens, "The Evaluation of Absorption and Extinction in Single-Crystal
Structure Analysis", published in: F. R. Ahmed (Editor), "Crystallographic
Computing", Munksgaard, Copenhagen (1970), 255 - 270.
Afterwards scaling of reflection intensities was performed within STOE LANA.
J. Koziskova, F. Hahn, J. Richter, J. Kozisek, "Comparison of different
absorption corrections on the model structure of tetrakis(\m~2~-acetato)-
diaqua-di-copper(II)", Acta Chimica Slovaca, vol. 9, no. 2, 2016, pp. 136 - 140.
;
_exptl_crystal_colour 'clear brownish orange'
_exptl_crystal_colour_lustre clear
_exptl_crystal_colour_modifier brownish
_exptl_crystal_colour_primary orange
_exptl_crystal_density_diffrn 1.291
_exptl_crystal_density_method 'not measured'
_exptl_crystal_description plate
_exptl_crystal_F_000 2264
_exptl_crystal_size_max 0.133
_exptl_crystal_size_mid 0.1
_exptl_crystal_size_min 0.048
_refine_diff_density_max 2.592
_refine_diff_density_min -1.371
_refine_diff_density_rms 0.117
_refine_ls_extinction_method none
_refine_ls_goodness_of_fit_ref 0.918
_refine_ls_hydrogen_treatment constr
_refine_ls_matrix_type full
_refine_ls_number_parameters 340
_refine_ls_number_reflns 6352
_refine_ls_number_restraints 66
_refine_ls_restrained_S_all 0.915
_refine_ls_R_factor_all 0.0700
_refine_ls_R_factor_gt 0.0413
_refine_ls_shift/su_max 0.000
_refine_ls_shift/su_mean 0.000
_refine_ls_structure_factor_coef Fsqd
_refine_ls_weighting_details 'w=1/[\s^2^(Fo^2^)+(0.0769P)^2^] where P=(Fo^2^+2Fc^2^)/3'
_refine_ls_weighting_scheme calc
_refine_ls_wR_factor_gt 0.1106
_refine_ls_wR_factor_ref 0.1175
_reflns_d_resolution_high 0.763
_reflns_d_resolution_low 8.911
_reflns_Friedel_coverage 0.000
_reflns_limit_h_max 39
_reflns_limit_h_min -41
_reflns_limit_k_max 6
_reflns_limit_k_min -16
_reflns_limit_l_max 18
_reflns_limit_l_min -17
_reflns_number_gt 3731
_reflns_number_total 6352
_reflns_threshold_expression 'I > 2\s(I)'
_cod_data_source_file d2sc06730g3.cif
_cod_data_source_block ah138-e2
_cod_original_sg_symbol_H-M 'P b a n'
_cod_database_code 1568519
_shelx_shelxl_version_number 2018/3
_shelx_space_group_comment
;
The symmetry employed for this shelxl refinement is uniquely defined
by the following loop, which should always be used as a source of
symmetry information in preference to the above space-group names.
They are only intended as comments.
;
_olex2_refinement_description
;
1. Fixed Uiso
 At 1.2 times of:
  All C(H) groups, All C(H,H) groups
 At 1.5 times of:
  All C(H,H,H) groups
2. Restrained distances
 O3-C29 = O3-C32
 1.44 with sigma of 0.02
 C29-C30
 1.53 with sigma of 0.02
 O3-C30 = C30-C32
 2.38 with sigma of 0.04
 O3-C29 \\sim O3-C32
 with sigma of 0.02
3. Uiso/Uaniso restraints and constraints
O3 \\sim C29 \\sim C30 \\sim C32: within 2A with sigma of 0.04 and sigma for
terminal atoms of 0.08 within 2A
C29 \\sim C32 \\sim O3 \\sim C31 \\sim C30: within 2A with sigma of 0.01 and
sigma for terminal atoms of 0.0002 within 2A
4. Rigid body (RIGU) restrains
 O3, C29, C30, C32
 with sigma for 1-2 distances of 0.004 and sigma for 1-3 distances of 0.004
 O3, C32, C31, C30, C29
 with sigma for 1-2 distances of 0.01 and sigma for 1-3 distances of 0.0001
5. Others
 Fixed Sof: O3(0.25) C29(0.25) H29A(0.25) H29B(0.25) C30(0.25) H30A(0.25)
 H30B(0.25) C32(0.25) H32A(0.25) H32B(0.25) C31(0.25) H31A(0.25) H31B(0.25)
6.a Ternary CH refined with riding coordinates:
 C19(H19), C22(H22)
6.b Secondary CH2 refined with riding coordinates:
 C28(H28A,H28B), C27(H27A,H27B), C26(H26A,H26B), C25(H25A,H25B), C29(H29A,
 H29B), C30(H30A,H30B), C32(H32A,H32B), C31(H31A,H31B)
6.c Aromatic/amide H refined with riding coordinates:
 C4(H4), C15(H15), C2(H2), C17(H17), C16(H16)
6.d Idealised Me refined as rotating group:
 C23(H23A,H23B,H23C), C21(H21A,H21B,H21C), C20(H20A,H20B,H20C), C12(H12A,H12B,
 H12C), C24(H24A,H24B,H24C), C9(H9A,H9B,H9C), C10(H10A,H10B,H10C), C8(H8A,H8B,
 H8C)
;
_olex2_diffrn_ambient_temperature_device 'Oxford Cryosystems'
_olex2_exptl_crystal_mounting_method 'The crystal was mounted on a MITIGEN holder in mineral oil'
_olex2_submission_special_instructions 'No special instructions were received'
_stoe_detector_distance '100.0 mm'
_stoe_detector_pixelsize_x '0.075 mm'
_stoe_detector_pixelsize_y '0.075 mm'
_stoe_detector_size_x '8.0 cm'
_stoe_detector_size_y '7.7 cm'
_stoe_evaluation_integration_a 10.1
_stoe_evaluation_integration_b -0.1
_stoe_evaluation_integration_ems 0.014
_stoe_evaluation_lana_bis_l_even_max -
_stoe_evaluation_lana_bis_l_odd_max -
_stoe_evaluation_lana_bos_l_even_max 4
_stoe_evaluation_lana_bos_l_odd_max 1
_stoe_evaluation_lana_completeness 94.4
_stoe_evaluation_lana_dxs_max_order 1
_stoe_evaluation_lana_dys_max_order 1
_stoe_evaluation_lana_fs_max_order 3
_stoe_evaluation_lana_max_2theta_available 55.6
_stoe_evaluation_lana_max_2theta_desired 55.6
_stoe_evaluation_lana_mean_redundancy 4.1
_stoe_evaluation_lana_number_refls_after_or 25903
_stoe_evaluation_lana_number_refls_outliers 3130
_stoe_evaluation_lana_number_refls_total 29033
_stoe_evaluation_lana_number_refls_unique 6258
_stoe_evaluation_lana_number_refls_written 25903
_stoe_evaluation_lana_or_c1 0.035
_stoe_evaluation_lana_or_c2 0
_stoe_evaluation_lana_or_c3 0
_stoe_evaluation_lana_or_c4 0.7
_stoe_evaluation_lana_point_group mmm
_stoe_evaluation_lana_table
;
#----------------------------------------------------------------------------
2Theta           6.9   12.7   18.5   24.3   30.1   35.9   41.7   47.5   53.3
#----------------------------------------------------------------------------
<Resolution>    5.01   3.02   2.16   1.68   1.37   1.14   1.00   0.88   0.81
N(total)          84    821   2120   3502   3762   4659   5485   5654   2946
<Redundancy>     2.1    5.2    6.7    6.9    5.1    4.6    4.2    3.5    2.3
Complet. [%%]    82.1   98.4  100.0  100.0  100.0   99.7  100.0   99.7   77.4
<I/sigma>       64.2   45.3   31.4   18.6   11.7    7.2    4.9    2.9    1.9
R(int)         0.027  0.016  0.018  0.023  0.028  0.051  0.063  0.094  0.126
#----------------------------------------------------------------------------
;
_stoe_measurement_identifier AH138-e2
_stoe_measurement_max_exposure_per_frame '20.0 s'
_stoe_measurement_mean_exposure_per_frame '20.0 s'
_stoe_measurement_min_exposure_per_frame '20.0 s'
_stoe_measurement_total_exposure_time '3.8 h'
_stoe_measurement_total_frame_number 675
_stoe_measurement_total_run_number 5
_stoe_measurement_tube_power '49.8 W'

loop_
_space_group_symop_operation_xyz
'x, y, z'
'-x+1/2, -y+1/2, z'
'-x+1/2, y, -z'
'x, -y+1/2, -z'
'-x, -y, -z'
'x-1/2, y-1/2, -z'
'x-1/2, -y, z'
'-x, y-1/2, z'

loop_
_atom_site_label
_atom_site_type_symbol
_atom_site_fract_x
_atom_site_fract_y
_atom_site_fract_z
_atom_site_U_iso_or_equiv
_atom_site_adp_type
_atom_site_occupancy
_atom_site_site_symmetry_order
_atom_site_calc_flag
_atom_site_refinement_flags_posn
_atom_site_refinement_flags_adp
_atom_site_refinement_flags_occupancy
_atom_site_disorder_assembly
_atom_site_disorder_group
Yb1 Yb 0.66936(2) 0.250000 0.500000 0.02566(9) Uani 1 2 d S T P . .
P1 P 0.750000 0.250000 0.39092(11) 0.0316(3) Uani 1 2 d S T P . .
P2 P 0.750000 0.37269(12) 0.500000 0.0322(3) Uani 1 2 d S T P . .
O1 O 0.59804(10) 0.250000 0.500000 0.0254(8) Uani 1 2 d S T P . .
O2 O 0.65364(8) 0.0771(2) 0.42276(19) 0.0319(6) Uani 1 1 d . . . . .
N1 N 0.64467(9) 0.3292(3) 0.3645(2) 0.0284(7) Uani 1 1 d . . . . .
C28 C 0.68150(12) 0.0004(3) 0.3750(3) 0.0342(10) Uani 1 1 d . . . . .
H28A H 0.697261 -0.043181 0.421704 0.041 Uiso 1 1 calc R U . . .
H28B H 0.701411 0.039535 0.333843 0.041 Uiso 1 1 calc R U . . .
C13 C 0.66661(10) 0.3743(3) 0.2833(3) 0.0303(9) Uani 1 1 d . . . . .
C14 C 0.67317(12) 0.3110(4) 0.2019(3) 0.0323(10) Uani 1 1 d . . . . .
C23 C 0.70606(13) 0.6370(3) 0.3876(3) 0.0422(11) Uani 1 1 d . . . . .
H23A H 0.731098 0.594728 0.401903 0.063 Uiso 1 1 calc R U . . .
H23B H 0.698886 0.682482 0.442109 0.063 Uiso 1 1 calc R U . . .
H23C H 0.711234 0.683420 0.332417 0.063 Uiso 1 1 calc R U . . .
C6 C 0.57559(12) 0.2935(3) 0.4231(3) 0.0285(9) Uani 1 1 d . . . . .
C19 C 0.66259(13) 0.1888(4) 0.1974(3) 0.0360(10) Uani 1 1 d . . . . .
H19 H 0.656349 0.163505 0.263093 0.043 Uiso 1 1 calc R U . . .
C21 C 0.62353(13) 0.1671(4) 0.1352(3) 0.0442(11) Uani 1 1 d . . . . .
H21A H 0.599434 0.203739 0.163151 0.066 Uiso 1 1 calc R U . . .
H21B H 0.618279 0.088674 0.132013 0.066 Uiso 1 1 calc R U . . .
H21C H 0.628300 0.195381 0.071242 0.066 Uiso 1 1 calc R U . . .
C5 C 0.53263(12) 0.2965(3) 0.4206(3) 0.0307(9) Uani 1 1 d . . . . .
C4 C 0.51419(12) 0.3429(3) 0.3408(3) 0.0354(10) Uani 1 1 d . . . . .
H4 H 0.484757 0.344667 0.336371 0.042 Uiso 1 1 calc R U . . .
C15 C 0.69029(13) 0.3581(4) 0.1218(3) 0.0390(11) Uani 1 1 d . . . . .
H15 H 0.695005 0.314961 0.067093 0.047 Uiso 1 1 calc R U . . .
C3 C 0.53782(12) 0.3868(3) 0.2677(3) 0.0342(10) Uani 1 1 d . . . . .
C18 C 0.67840(11) 0.4850(3) 0.2835(3) 0.0315(9) Uani 1 1 d . . . . .
C2 C 0.58086(12) 0.3821(3) 0.2743(3) 0.0327(9) Uani 1 1 d . . . . .
H2 H 0.597024 0.411623 0.224229 0.039 Uiso 1 1 calc R U . . .
C1 C 0.60137(11) 0.3356(3) 0.3519(3) 0.0295(9) Uani 1 1 d . . . . .
C20 C 0.69965(14) 0.1238(4) 0.1608(3) 0.0439(11) Uani 1 1 d . . . . .
H20A H 0.705472 0.144583 0.095211 0.066 Uiso 1 1 calc R U . . .
H20B H 0.693264 0.045912 0.163685 0.066 Uiso 1 1 calc R U . . .
H20C H 0.724027 0.139209 0.200167 0.066 Uiso 1 1 calc R U . . .
C22 C 0.67024(11) 0.5597(4) 0.3661(3) 0.0358(11) Uani 1 1 d . . . . .
H22 H 0.666102 0.512971 0.423267 0.043 Uiso 1 1 calc R U . . .
C27 C 0.65306(13) -0.0723(4) 0.3163(3) 0.0392(10) Uani 1 1 d . . . . .
H27A H 0.665843 -0.144208 0.304210 0.047 Uiso 1 1 calc R U . . .
H27B H 0.645712 -0.037782 0.255222 0.047 Uiso 1 1 calc R U . . .
C17 C 0.69562(12) 0.5297(3) 0.2018(3) 0.0376(10) Uani 1 1 d . . . . .
H17 H 0.704045 0.603759 0.201627 0.045 Uiso 1 1 calc R U . . .
C16 C 0.70062(13) 0.4677(4) 0.1208(3) 0.0438(11) Uani 1 1 d . . . . .
H16 H 0.711096 0.500111 0.064640 0.053 Uiso 1 1 calc R U . . .
C11 C 0.50628(16) 0.250000 0.500000 0.0274(11) Uani 1 2 d S T P . .
C26 C 0.61511(12) -0.0817(3) 0.3818(3) 0.0393(11) Uani 1 1 d . . . . .
H26A H 0.590000 -0.103827 0.346226 0.047 Uiso 1 1 calc R U . . .
H26B H 0.620150 -0.134240 0.433590 0.047 Uiso 1 1 calc R U . . .
C25 C 0.61111(11) 0.0331(3) 0.4191(3) 0.0378(10) Uani 1 1 d . . . . .
H25A H 0.593504 0.077483 0.376614 0.045 Uiso 1 1 calc R U . . .
H25B H 0.598495 0.032834 0.483035 0.045 Uiso 1 1 calc R U . . .
C7 C 0.51818(13) 0.4399(4) 0.1795(3) 0.0423(11) Uani 1 1 d . . . . .
C12 C 0.47852(13) 0.1580(4) 0.4588(3) 0.0473(12) Uani 1 1 d . . . . .
H12A H 0.460640 0.187931 0.409065 0.071 Uiso 1 1 calc R U . . .
H12B H 0.461243 0.127324 0.509289 0.071 Uiso 1 1 calc R U . . .
H12C H 0.496159 0.100745 0.432067 0.071 Uiso 1 1 calc R U . . .
C24 C 0.63006(13) 0.6244(4) 0.3509(3) 0.0444(12) Uani 1 1 d . . . . .
H24A H 0.625793 0.674080 0.404293 0.067 Uiso 1 1 calc R U . . .
H24B H 0.606534 0.574006 0.346616 0.067 Uiso 1 1 calc R U . . .
H24C H 0.632158 0.666390 0.292180 0.067 Uiso 1 1 calc R U . . .
C9 C 0.53184(17) 0.3801(5) 0.0920(3) 0.0719(17) Uani 1 1 d . . . . .
H9A H 0.562231 0.380968 0.088023 0.108 Uiso 1 1 calc R U . . .
H9B H 0.520109 0.415609 0.035970 0.108 Uiso 1 1 calc R U . . .
H9C H 0.522082 0.304595 0.095002 0.108 Uiso 1 1 calc R U . . .
C10 C 0.53243(17) 0.5588(4) 0.1724(4) 0.0707(17) Uani 1 1 d . . . . .
H10A H 0.523933 0.598290 0.229421 0.106 Uiso 1 1 calc R U . . .
H10B H 0.519709 0.592773 0.116688 0.106 Uiso 1 1 calc R U . . .
H10C H 0.562740 0.561334 0.166363 0.106 Uiso 1 1 calc R U . . .
C8 C 0.47102(15) 0.4426(6) 0.1838(4) 0.087(2) Uani 1 1 d . . . . .
H8A H 0.460415 0.368550 0.192888 0.131 Uiso 1 1 calc R U . . .
H8B H 0.460070 0.472307 0.124456 0.131 Uiso 1 1 calc R U . . .
H8C H 0.462152 0.488543 0.236716 0.131 Uiso 1 1 calc R U . . .
O3 O 0.6749(6) 0.6996(14) -0.0758(14) 0.100(3) Uani 0.25 1 d D U P A -1
C29 C 0.6875(8) 0.758(3) 0.009(3) 0.095(3) Uani 0.25 1 d D U P A -1
H29A H 0.705688 0.820122 -0.008308 0.113 Uiso 0.25 1 calc R U P A -1
H29B H 0.703425 0.709211 0.051363 0.113 Uiso 0.25 1 calc R U P A -1
C30 C 0.6493(9) 0.800(2) 0.060(2) 0.103(4) Uani 0.25 1 d D U P A -1
H30A H 0.652050 0.795257 0.129878 0.124 Uiso 0.25 1 calc R U P A -1
H30B H 0.642070 0.875299 0.041613 0.124 Uiso 0.25 1 calc R U P A -1
C32 C 0.6340(7) 0.661(2) -0.046(2) 0.102(4) Uani 0.25 1 d D U P A -1
H32A H 0.614388 0.664620 -0.099528 0.123 Uiso 0.25 1 calc R U P A -1
H32B H 0.635988 0.584551 -0.024573 0.123 Uiso 0.25 1 calc R U P A -1
C31 C 0.6205(11) 0.7221(19) 0.024(3) 0.107(4) Uani 0.25 1 d . U P A -1
H31A H 0.611811 0.673901 0.076231 0.128 Uiso 0.25 1 calc R U P A -1
H31B H 0.595502 0.761509 0.001626 0.128 Uiso 0.25 1 calc R U P A -1

loop_
_atom_site_aniso_label
_atom_site_aniso_U_11
_atom_site_aniso_U_22
_atom_site_aniso_U_33
_atom_site_aniso_U_23
_atom_site_aniso_U_13
_atom_site_aniso_U_12
Yb1 0.01813(13) 0.03815(15) 0.02071(14) 0.00231(12) 0.000 0.000
P1 0.0213(7) 0.0492(9) 0.0244(8) 0.000 0.000 0.0003(7)
P2 0.0217(7) 0.0410(8) 0.0339(8) 0.000 0.0025(7) 0.000
O1 0.0146(16) 0.0382(19) 0.0235(19) 0.0047(19) 0.000 0.000
O2 0.0220(13) 0.0438(16) 0.0301(16) -0.0036(13) -0.0008(12) 0.0000(12)
N1 0.0208(16) 0.0445(19) 0.0200(18) 0.0027(15) 0.0010(14) 0.0004(14)
C28 0.029(2) 0.042(2) 0.031(2) -0.003(2) 0.0003(19) 0.0027(19)
C13 0.0180(19) 0.047(2) 0.027(2) 0.004(2) -0.0017(16) 0.0013(17)
C14 0.031(2) 0.039(3) 0.027(2) 0.0001(19) -0.0019(18) 0.0056(18)
C23 0.042(3) 0.049(3) 0.035(3) 0.004(2) -0.005(2) -0.002(2)
C6 0.021(2) 0.048(2) 0.017(2) 0.0024(18) -0.0029(17) -0.0009(18)
C19 0.041(3) 0.042(3) 0.025(3) -0.001(2) 0.000(2) -0.004(2)
C21 0.040(3) 0.062(3) 0.031(3) -0.003(2) -0.007(2) -0.005(2)
C5 0.023(2) 0.045(2) 0.024(2) -0.0036(19) -0.0002(18) 0.0032(18)
C4 0.0199(19) 0.057(3) 0.029(2) 0.004(2) -0.0024(17) 0.0028(19)
C15 0.039(3) 0.056(3) 0.022(2) 0.001(2) 0.002(2) 0.002(2)
C3 0.027(2) 0.048(2) 0.027(2) 0.0026(19) -0.0028(18) 0.0075(19)
C18 0.023(2) 0.046(3) 0.025(2) 0.005(2) 0.0013(17) 0.0054(18)
C2 0.0264(19) 0.047(2) 0.025(2) 0.0019(19) -0.0019(18) 0.0016(19)
C1 0.023(2) 0.044(2) 0.022(2) 0.0015(18) -0.0012(17) 0.0009(18)
C20 0.046(3) 0.055(3) 0.030(3) -0.002(2) 0.007(2) 0.002(2)
C22 0.035(2) 0.041(3) 0.031(3) 0.005(2) 0.0029(19) -0.0013(19)
C27 0.037(2) 0.048(3) 0.032(3) -0.002(2) 0.001(2) -0.004(2)
C17 0.036(2) 0.040(2) 0.037(3) 0.006(2) 0.003(2) -0.0018(19)
C16 0.045(3) 0.060(3) 0.026(2) 0.010(2) 0.009(2) 0.000(2)
C11 0.019(2) 0.031(3) 0.032(3) 0.002(3) 0.000 0.000
C26 0.030(2) 0.046(3) 0.042(3) -0.003(2) 0.001(2) -0.0074(19)
C25 0.021(2) 0.049(3) 0.043(3) -0.001(2) -0.0021(19) -0.0046(18)
C7 0.037(2) 0.061(3) 0.029(3) 0.009(2) -0.006(2) 0.007(2)
C12 0.033(2) 0.081(3) 0.028(2) 0.003(3) -0.007(2) -0.021(2)
C24 0.041(3) 0.047(3) 0.046(3) -0.002(2) 0.008(2) 0.001(2)
C9 0.077(4) 0.111(4) 0.028(3) 0.001(3) -0.015(3) 0.028(4)
C10 0.085(4) 0.074(4) 0.053(4) 0.016(3) -0.030(3) 0.011(3)
C8 0.043(3) 0.167(6) 0.052(4) 0.047(4) -0.008(3) 0.020(4)
O3 0.151(7) 0.035(6) 0.113(8) 0.012(5) -0.047(6) -0.014(6)
C29 0.156(6) 0.026(7) 0.102(9) 0.030(6) -0.046(6) -0.006(6)
C30 0.164(9) 0.036(7) 0.110(8) 0.017(5) -0.049(7) -0.002(6)
C32 0.155(7) 0.041(7) 0.111(8) 0.013(5) -0.039(7) -0.009(6)
C31 0.157(6) 0.042(8) 0.120(9) 0.020(6) -0.040(6) -0.008(6)

loop_
_atom_type_symbol
_atom_type_description
_atom_type_scat_dispersion_real
_atom_type_scat_dispersion_imag
_atom_type_scat_source
C C 0.0033 0.0016 'International Tables Vol C Tables 4.2.6.8 and 6.1.1.4'
H H 0.0000 0.0000 'International Tables Vol C Tables 4.2.6.8 and 6.1.1.4'
N N 0.0061 0.0033 'International Tables Vol C Tables 4.2.6.8 and 6.1.1.4'
O O 0.0106 0.0060 'International Tables Vol C Tables 4.2.6.8 and 6.1.1.4'
P P 0.1023 0.0942 'International Tables Vol C Tables 4.2.6.8 and 6.1.1.4'
Yb Yb -0.3850 5.5486 'International Tables Vol C Tables 4.2.6.8 and 6.1.1.4'

loop_
_exptl_crystal_face_index_h
_exptl_crystal_face_index_k
_exptl_crystal_face_index_l
_exptl_crystal_face_perp_dist
-1 -1 0 0.0540
1 1 0 0.0640
-4 3 0 0.0640
-1 0 0 0.0610
0 0 1 0.0430
0 0 -1 0.0120
5 -3 0 0.0500
1 0 0 0.0620

loop_
_geom_angle_atom_site_label_1
_geom_angle_atom_site_label_2
_geom_angle_atom_site_label_3
_geom_angle
_geom_angle_site_symmetry_1
_geom_angle_site_symmetry_3
_geom_angle_publ_flag
P1 Yb1 P1 61.40(5) 3_656 . ?
P2 Yb1 P1 41.97(2) . . ?
P2 Yb1 P1 41.97(2) 2_655 3_656 ?
P2 Yb1 P1 41.97(2) 2_655 . ?
P2 Yb1 P1 41.97(2) . 3_656 ?
P2 Yb1 P2 60.29(5) 2_655 . ?
O1 Yb1 P1 149.30(3) . 3_656 ?
O1 Yb1 P1 149.30(3) . . ?
O1 Yb1 P2 149.85(3) . . ?
O1 Yb1 P2 149.85(3) . 2_655 ?
O1 Yb1 O2 78.04(6) . . ?
O1 Yb1 O2 78.04(6) . 4_556 ?
O2 Yb1 P1 87.13(6) 4_556 3_656 ?
O2 Yb1 P1 113.98(6) . 3_656 ?
O2 Yb1 P1 87.13(6) . . ?
O2 Yb1 P1 113.98(6) 4_556 . ?
O2 Yb1 P2 75.06(6) 4_556 . ?
O2 Yb1 P2 128.04(6) . . ?
O2 Yb1 P2 75.06(6) . 2_655 ?
O2 Yb1 P2 128.04(6) 4_556 2_655 ?
O2 Yb1 O2 156.07(12) 4_556 . ?
N1 Yb1 P1 82.61(8) 4_556 3_656 ?
N1 Yb1 P1 82.61(8) . . ?
N1 Yb1 P1 136.49(8) 4_556 . ?
N1 Yb1 P1 136.49(8) . 3_656 ?
N1 Yb1 P2 120.89(8) 4_556 . ?
N1 Yb1 P2 94.97(8) 4_556 2_655 ?
N1 Yb1 P2 94.97(8) . . ?
N1 Yb1 P2 120.89(8) . 2_655 ?
N1 Yb1 O1 69.70(7) 4_556 . ?
N1 Yb1 O1 69.70(7) . . ?
N1 Yb1 O2 85.64(10) . . ?
N1 Yb1 O2 85.64(10) 4_556 4_556 ?
N1 Yb1 O2 86.11(10) . 4_556 ?
N1 Yb1 O2 86.11(10) 4_556 . ?
N1 Yb1 N1 139.40(15) . 4_556 ?
Yb1 P1 Yb1 118.60(5) . 2_655 ?
P2 P1 Yb1 68.59(3) . . ?
P2 P1 Yb1 68.59(3) 2_655 . ?
P2 P1 Yb1 68.59(3) 2_655 2_655 ?
P2 P1 Yb1 68.59(3) . 2_655 ?
P2 P1 P2 88.73(8) 2_655 . ?
Yb1 P2 Yb1 119.71(5) . 2_655 ?
P1 P2 Yb1 69.44(3) 3_656 2_655 ?
P1 P2 Yb1 69.44(3) 3_656 . ?
P1 P2 Yb1 69.44(3) . 2_655 ?
P1 P2 Yb1 69.44(3) . . ?
P1 P2 P1 91.27(8) 3_656 . ?
C6 O1 Yb1 120.82(19) 4_556 . ?
C6 O1 Yb1 120.82(19) . . ?
C6 O1 C6 118.4(4) 4_556 . ?
C28 O2 Yb1 129.7(2) . . ?
C28 O2 C25 108.5(3) . . ?
C25 O2 Yb1 121.9(2) . . ?
C13 N1 Yb1 130.7(2) . . ?
C1 N1 Yb1 118.2(2) . . ?
C1 N1 C13 111.1(3) . . ?
O2 C28 H28A 110.7 . . ?
O2 C28 H28B 110.7 . . ?
O2 C28 C27 105.1(3) . . ?
H28A C28 H28B 108.8 . . ?
C27 C28 H28A 110.7 . . ?
C27 C28 H28B 110.7 . . ?
C14 C13 N1 120.4(4) . . ?
C14 C13 C18 119.7(4) . . ?
C18 C13 N1 119.7(4) . . ?
C13 C14 C19 122.7(4) . . ?
C15 C14 C13 119.8(4) . . ?
C15 C14 C19 117.5(4) . . ?
H23A C23 H23B 109.5 . . ?
H23A C23 H23C 109.5 . . ?
H23B C23 H23C 109.5 . . ?
C22 C23 H23A 109.5 . . ?
C22 C23 H23B 109.5 . . ?
C22 C23 H23C 109.5 . . ?
C5 C6 O1 122.8(4) . . ?
C5 C6 C1 124.3(4) . . ?
C1 C6 O1 112.9(3) . . ?
C14 C19 H19 108.0 . . ?
C14 C19 C21 111.6(4) . . ?
C21 C19 H19 108.0 . . ?
C20 C19 C14 110.6(3) . . ?
C20 C19 H19 108.0 . . ?
C20 C19 C21 110.6(4) . . ?
C19 C21 H21A 109.5 . . ?
C19 C21 H21B 109.5 . . ?
C19 C21 H21C 109.5 . . ?
H21A C21 H21B 109.5 . . ?
H21A C21 H21C 109.5 . . ?
H21B C21 H21C 109.5 . . ?
C6 C5 C4 117.2(4) . . ?
C6 C5 C11 122.0(4) . . ?
C4 C5 C11 120.9(3) . . ?
C5 C4 H4 119.1 . . ?
C3 C4 C5 121.7(4) . . ?
C3 C4 H4 119.1 . . ?
C14 C15 H15 119.7 . . ?
C14 C15 C16 120.7(4) . . ?
C16 C15 H15 119.7 . . ?
C4 C3 C7 122.7(3) . . ?
C2 C3 C4 118.6(4) . . ?
C2 C3 C7 118.7(4) . . ?
C13 C18 C22 122.8(4) . . ?
C17 C18 C13 119.0(4) . . ?
C17 C18 C22 118.1(4) . . ?
C3 C2 H2 118.7 . . ?
C3 C2 C1 122.6(4) . . ?
C1 C2 H2 118.7 . . ?
C6 C1 N1 118.3(3) . . ?
C2 C1 N1 126.0(4) . . ?
C2 C1 C6 115.6(3) . . ?
C19 C20 H20A 109.5 . . ?
C19 C20 H20B 109.5 . . ?
C19 C20 H20C 109.5 . . ?
H20A C20 H20B 109.5 . . ?
H20A C20 H20C 109.5 . . ?
H20B C20 H20C 109.5 . . ?
C23 C22 H22 107.4 . . ?
C23 C22 C24 110.1(4) . . ?
C18 C22 C23 113.7(3) . . ?
C18 C22 H22 107.4 . . ?
C18 C22 C24 110.7(4) . . ?
C24 C22 H22 107.4 . . ?
C28 C27 H27A 111.5 . . ?
C28 C27 H27B 111.5 . . ?
C28 C27 C26 101.2(3) . . ?
H27A C27 H27B 109.4 . . ?
C26 C27 H27A 111.5 . . ?
C26 C27 H27B 111.5 . . ?
C18 C17 H17 119.5 . . ?
C16 C17 C18 121.0(4) . . ?
C16 C17 H17 119.5 . . ?
C15 C16 H16 120.1 . . ?
C17 C16 C15 119.9(4) . . ?
C17 C16 H16 120.1 . . ?
C5 C11 C5 112.1(4) . 4_556 ?
C5 C11 C12 108.5(2) 4_556 4_556 ?
C5 C11 C12 108.9(2) 4_556 . ?
C5 C11 C12 108.9(2) . 4_556 ?
C5 C11 C12 108.5(2) . . ?
C12 C11 C12 109.8(5) 4_556 . ?
C27 C26 H26A 111.4 . . ?
C27 C26 H26B 111.4 . . ?
H26A C26 H26B 109.2 . . ?
C25 C26 C27 102.0(3) . . ?
C25 C26 H26A 111.4 . . ?
C25 C26 H26B 111.4 . . ?
O2 C25 C26 106.0(3) . . ?
O2 C25 H25A 110.5 . . ?
O2 C25 H25B 110.5 . . ?
C26 C25 H25A 110.5 . . ?
C26 C25 H25B 110.5 . . ?
H25A C25 H25B 108.7 . . ?
C9 C7 C3 109.7(4) . . ?
C9 C7 C10 108.9(4) . . ?
C9 C7 C8 109.6(4) . . ?
C10 C7 C3 109.5(4) . . ?
C8 C7 C3 112.8(4) . . ?
C8 C7 C10 106.3(4) . . ?
C11 C12 H12A 109.5 . . ?
C11 C12 H12B 109.5 . . ?
C11 C12 H12C 109.5 . . ?
H12A C12 H12B 109.5 . . ?
H12A C12 H12C 109.5 . . ?
H12B C12 H12C 109.5 . . ?
C22 C24 H24A 109.5 . . ?
C22 C24 H24B 109.5 . . ?
C22 C24 H24C 109.5 . . ?
H24A C24 H24B 109.5 . . ?
H24A C24 H24C 109.5 . . ?
H24B C24 H24C 109.5 . . ?
C7 C9 H9A 109.5 . . ?
C7 C9 H9B 109.5 . . ?
C7 C9 H9C 109.5 . . ?
H9A C9 H9B 109.5 . . ?
H9A C9 H9C 109.5 . . ?
H9B C9 H9C 109.5 . . ?
C7 C10 H10A 109.5 . . ?
C7 C10 H10B 109.5 . . ?
C7 C10 H10C 109.5 . . ?
H10A C10 H10B 109.5 . . ?
H10A C10 H10C 109.5 . . ?
H10B C10 H10C 109.5 . . ?
C7 C8 H8A 109.5 . . ?
C7 C8 H8B 109.5 . . ?
C7 C8 H8C 109.5 . . ?
H8A C8 H8B 109.5 . . ?
H8A C8 H8C 109.5 . . ?
H8B C8 H8C 109.5 . . ?
C29 O3 C32 100(2) . . ?
O3 C29 H29A 109.8 . . ?
O3 C29 H29B 109.8 . . ?
O3 C29 C30 109.4(18) . . ?
H29A C29 H29B 108.2 . . ?
C30 C29 H29A 109.8 . . ?
C30 C29 H29B 109.8 . . ?
C29 C30 H30A 112.3 . . ?
C29 C30 H30B 112.3 . . ?
H30A C30 H30B 109.9 . . ?
C31 C30 C29 97(2) . . ?
C31 C30 H30A 112.3 . . ?
C31 C30 H30B 112.3 . . ?
O3 C32 H32A 109.8 . . ?
O3 C32 H32B 109.8 . . ?
H32A C32 H32B 108.2 . . ?
C31 C32 O3 109(2) . . ?
C31 C32 H32A 109.8 . . ?
C31 C32 H32B 109.8 . . ?
C30 C31 H31A 108.3 . . ?
C30 C31 H31B 108.3 . . ?
C32 C31 C30 116(3) . . ?
C32 C31 H31A 108.3 . . ?
C32 C31 H31B 108.3 . . ?
H31A C31 H31B 107.4 . . ?

loop_
_geom_bond_atom_site_label_1
_geom_bond_atom_site_label_2
_geom_bond_distance
_geom_bond_site_symmetry_2
_geom_bond_publ_flag
Yb1 P1 3.0192(8) . ?
Yb1 P1 3.0192(8) 3_656 ?
Yb1 P2 3.0021(8) 2_655 ?
Yb1 P2 3.0021(8) . ?
Yb1 O1 2.296(3) . ?
Yb1 O2 2.442(3) . ?
Yb1 O2 2.442(3) 4_556 ?
Yb1 N1 2.290(3) 4_556 ?
Yb1 N1 2.290(3) . ?
P1 P2 2.1562(15) . ?
P1 P2 2.1562(15) 2_655 ?
O1 C6 1.411(4) . ?
O1 C6 1.411(4) 4_556 ?
O2 C28 1.466(4) . ?
O2 C25 1.473(4) . ?
N1 C13 1.457(5) . ?
N1 C1 1.408(4) . ?
C28 H28A 0.9900 . ?
C28 H28B 0.9900 . ?
C28 C27 1.524(6) . ?
C13 C14 1.405(6) . ?
C13 C18 1.412(5) . ?
C14 C19 1.541(6) . ?
C14 C15 1.385(6) . ?
C23 H23A 0.9800 . ?
C23 H23B 0.9800 . ?
C23 H23C 0.9800 . ?
C23 C22 1.524(5) . ?
C6 C5 1.384(5) . ?
C6 C1 1.403(5) . ?
C19 H19 1.0000 . ?
C19 C21 1.557(5) . ?
C19 C20 1.525(6) . ?
C21 H21A 0.9800 . ?
C21 H21B 0.9800 . ?
C21 H21C 0.9800 . ?
C5 C4 1.395(5) . ?
C5 C11 1.519(5) . ?
C4 H4 0.9500 . ?
C4 C3 1.392(5) . ?
C15 H15 0.9500 . ?
C15 C16 1.387(6) . ?
C3 C2 1.390(5) . ?
C3 C7 1.542(5) . ?
C18 C22 1.508(6) . ?
C18 C17 1.394(5) . ?
C2 H2 0.9500 . ?
C2 C1 1.402(5) . ?
C20 H20A 0.9800 . ?
C20 H20B 0.9800 . ?
C20 H20C 0.9800 . ?
C22 H22 1.0000 . ?
C22 C24 1.533(5) . ?
C27 H27A 0.9900 . ?
C27 H27B 0.9900 . ?
C27 C26 1.537(6) . ?
C17 H17 0.9500 . ?
C17 C16 1.384(6) . ?
C16 H16 0.9500 . ?
C11 C12 1.554(5) 4_556 ?
C11 C12 1.554(5) . ?
C26 H26A 0.9900 . ?
C26 H26B 0.9900 . ?
C26 C25 1.511(5) . ?
C25 H25A 0.9900 . ?
C25 H25B 0.9900 . ?
C7 C9 1.505(6) . ?
C7 C10 1.535(7) . ?
C7 C8 1.520(6) . ?
C12 H12A 0.9800 . ?
C12 H12B 0.9800 . ?
C12 H12C 0.9800 . ?
C24 H24A 0.9800 . ?
C24 H24B 0.9800 . ?
C24 H24C 0.9800 . ?
C9 H9A 0.9800 . ?
C9 H9B 0.9800 . ?
C9 H9C 0.9800 . ?
C10 H10A 0.9800 . ?
C10 H10B 0.9800 . ?
C10 H10C 0.9800 . ?
C8 H8A 0.9800 . ?
C8 H8B 0.9800 . ?
C8 H8C 0.9800 . ?
O3 C29 1.459(16) . ?
O3 C32 1.460(15) . ?
C29 H29A 0.9900 . ?
C29 H29B 0.9900 . ?
C29 C30 1.517(19) . ?
C30 H30A 0.9900 . ?
C30 H30B 0.9900 . ?
C30 C31 1.43(4) . ?
C32 H32A 0.9900 . ?
C32 H32B 0.9900 . ?
C32 C31 1.31(4) . ?
C31 H31A 0.9900 . ?
C31 H31B 0.9900 . ?

loop_
_geom_torsion_atom_site_label_1
_geom_torsion_atom_site_label_2
_geom_torsion_atom_site_label_3
_geom_torsion_atom_site_label_4
_geom_torsion
_geom_torsion_site_symmetry_1
_geom_torsion_site_symmetry_2
_geom_torsion_site_symmetry_3
_geom_torsion_site_symmetry_4
_geom_torsion_publ_flag
Yb1 O1 C6 C5 -179.1(3) . . . . ?
Yb1 O1 C6 C1 -0.9(4) . . . . ?
Yb1 O2 C28 C27 -163.2(2) . . . . ?
Yb1 O2 C25 C26 -170.4(2) . . . . ?
Yb1 N1 C13 C14 95.9(4) . . . . ?
Yb1 N1 C13 C18 -89.2(4) . . . . ?
Yb1 N1 C1 C6 0.2(5) . . . . ?
Yb1 N1 C1 C2 179.3(3) . . . . ?
O1 C6 C5 C4 179.2(3) . . . . ?
O1 C6 C5 C11 -1.7(6) . . . . ?
O1 C6 C1 N1 0.4(5) . . . . ?
O1 C6 C1 C2 -178.7(3) . . . . ?
O2 C28 C27 C26 -36.1(4) . . . . ?
N1 C13 C14 C19 -7.4(5) . . . . ?
N1 C13 C14 C15 173.5(3) . . . . ?
N1 C13 C18 C22 1.6(5) . . . . ?
N1 C13 C18 C17 -173.7(3) . . . . ?
C28 O2 C25 C26 9.1(4) . . . . ?
C28 C27 C26 C25 40.9(4) . . . . ?
C13 N1 C1 C6 178.8(4) . . . . ?
C13 N1 C1 C2 -2.2(5) . . . . ?
C13 C14 C19 C21 107.6(4) . . . . ?
C13 C14 C19 C20 -128.9(4) . . . . ?
C13 C14 C15 C16 -0.8(6) . . . . ?
C13 C18 C22 C23 139.6(4) . . . . ?
C13 C18 C22 C24 -95.9(4) . . . . ?
C13 C18 C17 C16 1.0(6) . . . . ?
C14 C13 C18 C22 176.5(3) . . . . ?
C14 C13 C18 C17 1.3(5) . . . . ?
C14 C15 C16 C17 3.0(7) . . . . ?
C6 O1 C6 C5 0.9(3) 4_556 . . . ?
C6 O1 C6 C1 179.1(4) 4_556 . . . ?
C6 C5 C4 C3 -1.4(6) . . . . ?
C6 C5 C11 C5 0.8(3) . . . 4_556 ?
C6 C5 C11 C12 -119.5(5) . . . . ?
C6 C5 C11 C12 120.9(4) . . . 4_556 ?
C19 C14 C15 C16 -179.9(4) . . . . ?
C5 C6 C1 N1 178.6(4) . . . . ?
C5 C6 C1 C2 -0.5(6) . . . . ?
C5 C4 C3 C2 1.1(6) . . . . ?
C5 C4 C3 C7 -179.1(4) . . . . ?
C4 C5 C11 C5 179.9(4) . . . 4_556 ?
C4 C5 C11 C12 -60.0(5) . . . 4_556 ?
C4 C5 C11 C12 59.5(5) . . . . ?
C4 C3 C2 C1 -0.4(6) . . . . ?
C4 C3 C7 C9 -120.2(5) . . . . ?
C4 C3 C7 C10 120.3(5) . . . . ?
C4 C3 C7 C8 2.2(6) . . . . ?
C15 C14 C19 C21 -73.2(5) . . . . ?
C15 C14 C19 C20 50.3(5) . . . . ?
C3 C2 C1 N1 -179.0(4) . . . . ?
C3 C2 C1 C6 0.1(6) . . . . ?
C18 C13 C14 C19 177.7(3) . . . . ?
C18 C13 C14 C15 -1.4(6) . . . . ?
C18 C17 C16 C15 -3.2(6) . . . . ?
C2 C3 C7 C9 59.6(5) . . . . ?
C2 C3 C7 C10 -59.9(5) . . . . ?
C2 C3 C7 C8 -178.0(4) . . . . ?
C1 N1 C13 C14 -82.4(4) . . . . ?
C1 N1 C13 C18 92.5(4) . . . . ?
C1 C6 C5 C4 1.2(7) . . . . ?
C1 C6 C5 C11 -179.8(3) . . . . ?
C22 C18 C17 C16 -174.5(4) . . . . ?
C27 C26 C25 O2 -31.4(4) . . . . ?
C17 C18 C22 C23 -45.1(5) . . . . ?
C17 C18 C22 C24 79.4(5) . . . . ?
C11 C5 C4 C3 179.5(3) . . . . ?
C25 O2 C28 C27 17.3(4) . . . . ?
C7 C3 C2 C1 179.8(4) . . . . ?
O3 C29 C30 C31 24(4) . . . . ?
O3 C32 C31 C30 -7(3) . . . . ?
C29 O3 C32 C31 22(3) . . . . ?
C29 C30 C31 C32 -11(3) . . . . ?
C32 O3 C29 C30 -28(3) . . . . ?
